data_7001476
loop_
_publ_author_name
'Sarkar, Biprajit'
'H\"ubner, Ralph'
'Pattacini, Roberto'
'Hartenbach, Ingo'

_publ_section_title
;
 Combining two non-innocent ligands in isomeric complexes [Pt(pap)mQn]0
 (pap = phenylazopyridine, Q = 3,5-di-tert-butyl-benzoquinone
;
_journal_issue 24
_journal_name_full 'Dalton Transactions'
_journal_page_first 4653
_journal_page_last 4655
_journal_paper_doi 10.1039/b902645b
_journal_year 2009
_chemical_formula_moiety 'C25 H29 N3 O2 Pt'
_chemical_formula_sum 'C25 H29 N3 O2 Pt'
_chemical_formula_weight 598.60
_chemical_name_systematic
;
?
;
_space_group_IT_number 2
_symmetry_cell_setting triclinic
_symmetry_space_group_name_Hall '-P 1'
_symmetry_space_group_name_H-M 'P -1'
_atom_sites_solution_hydrogens geom
_atom_sites_solution_primary direct
_atom_sites_solution_secondary difmap
_audit_creation_method SHELXL-97
_cell_angle_alpha 107.050(3)
_cell_angle_beta 98.301(3)
_cell_angle_gamma 101.033(2)
_cell_formula_units_Z 4
_cell_length_a 10.7992(3)
_cell_length_b 13.6690(4)
_cell_length_c 16.6581(6)
_cell_measurement_reflns_used 9939
_cell_measurement_temperature 150(2)
_cell_measurement_theta_max 32.4503
_cell_measurement_theta_min 3.0354
_cell_volume 2254.17(13)
_computing_cell_refinement 'CrysAlis RED, Oxford Diffraction Ltd.,'
_computing_data_collection 'CrysAlis CCD, Oxford Diffraction Ltd.,'
_computing_data_reduction 'CrysAlis RED, Oxford Diffraction Ltd.,'
_computing_molecular_graphics Ortep3
_computing_publication_material Shelx97
_computing_structure_refinement 'SHELXL-97 (Sheldrick, 1997)'
_computing_structure_solution 'SHELXS-97 (Sheldrick, 1997)'
_diffrn_ambient_temperature 150(2)
_diffrn_detector_area_resol_mean 15.9948
_diffrn_measured_fraction_theta_full 0.994
_diffrn_measured_fraction_theta_max 0.994
_diffrn_measurement_device_type 'OXFORD DIFFRACTION XCALIBUR-S'
_diffrn_measurement_method \w/q-scan
_diffrn_radiation_monochromator graphite
_diffrn_radiation_source 'fine-focus sealed tube'
_diffrn_radiation_type MoK\a
_diffrn_radiation_wavelength 0.71073
_diffrn_reflns_av_R_equivalents 0.0460
_diffrn_reflns_av_sigmaI/netI 0.0714
_diffrn_reflns_limit_h_max 13
_diffrn_reflns_limit_h_min -12
_diffrn_reflns_limit_k_max 17
_diffrn_reflns_limit_k_min -13
_diffrn_reflns_limit_l_max 19
_diffrn_reflns_limit_l_min -20
_diffrn_reflns_number 21767
_diffrn_reflns_theta_full 26.50
_diffrn_reflns_theta_max 26.50
_diffrn_reflns_theta_min 3.05
_exptl_absorpt_coefficient_mu 6.251
_exptl_absorpt_correction_T_max 0.4540
_exptl_absorpt_correction_T_min 0.3535
_exptl_absorpt_correction_type multi-scan
_exptl_absorpt_process_details
;
CrysAlis RED, Oxford Diffraction Ltd.,
Version 1.171.32.15 (release 10-01-2008 CrysAlis171 .NET)
(compiled Jan 10 2008,16:37:18)
Empirical absorption correction using spherical harmonics,
implemented in SCALE3 ABSPACK scaling algorithm.
;
_exptl_crystal_density_diffrn 1.764
_exptl_crystal_density_method 'not measured'
_exptl_crystal_F_000 1176
_exptl_crystal_size_max 0.21
_exptl_crystal_size_mid 0.18
_exptl_crystal_size_min 0.15
_refine_diff_density_max 2.411
_refine_diff_density_min -0.939
_refine_diff_density_rms 0.140
_refine_ls_extinction_method none
_refine_ls_goodness_of_fit_ref 0.966
_refine_ls_hydrogen_treatment constr
_refine_ls_matrix_type full
_refine_ls_number_parameters 575
_refine_ls_number_reflns 9287
_refine_ls_number_restraints 0
_refine_ls_restrained_S_all 0.966
_refine_ls_R_factor_all 0.0599
_refine_ls_R_factor_gt 0.0321
_refine_ls_shift/su_max 0.002
_refine_ls_shift/su_mean 0.000
_refine_ls_structure_factor_coef Fsqd
_refine_ls_weighting_details 'calc w=1/[\s^2^(Fo^2^)+(0.0160P)^2^+0.0000P] where P=(Fo^2^+2Fc^2^)/3'
_refine_ls_weighting_scheme calc
_refine_ls_wR_factor_gt 0.0499
_refine_ls_wR_factor_ref 0.0526
_reflns_number_gt 6498
_reflns_number_total 9287
_reflns_threshold_expression >2sigma(I)
_cod_data_source_file b902645b.txt
_cod_data_source_block gklger15
_cod_depositor_comments
;
The following automatic conversions were performed:
'_symmetry_cell_setting' value 'Triclinic' changed to 'triclinic'
according to '/home/saulius/struct/CIF-dictionaries/cif_core.dic'
dictionary named 'cif_core.dic' version 2.4.1 from 2010-06-29.

Automatic conversion script
Id: cif_fix_enum 1527 2010-12-29 10:47:43Z saulius 
;
_cod_original_cell_volume 2254.17(12)
_cod_database_code 7001476

loop_
_symmetry_equiv_pos_as_xyz
'x, y, z'
'-x, -y, -z'

loop_
_atom_site_label
_atom_site_type_symbol
_atom_site_fract_x
_atom_site_fract_y
_atom_site_fract_z
_atom_site_U_iso_or_equiv
_atom_site_adp_type
_atom_site_occupancy
_atom_site_symmetry_multiplicity
_atom_site_calc_flag
_atom_site_refinement_flags
_atom_site_disorder_assembly
_atom_site_disorder_group
Pt1 Pt 0.803548(18) 0.049912(15) 0.899606(13) 0.02055(6) Uani 1 1 d . . .
N1 N 0.9805(4) 0.1061(3) 0.9719(3) 0.0231(10) Uani 1 1 d . . .
N2 N 0.7702(4) 0.1058(3) 1.0145(3) 0.0222(10) Uani 1 1 d . . .
N3 N 0.9941(4) 0.1501(3) 1.0536(3) 0.0211(10) Uani 1 1 d . . .
O1 O 0.8300(3) -0.0077(3) 0.7820(2) 0.0270(9) Uani 1 1 d . . .
O2 O 0.6208(3) 0.0003(3) 0.8402(2) 0.0259(8) Uani 1 1 d . . .
C1 C 0.7163(4) -0.0475(4) 0.7217(3) 0.0230(12) Uani 1 1 d . . .
C2 C 0.6052(5) -0.0425(4) 0.7548(3) 0.0218(12) Uani 1 1 d . . .
C3 C 0.4834(4) -0.0813(4) 0.6993(3) 0.0236(12) Uani 1 1 d . . .
H3 H 0.4078 -0.0792 0.7221 0.028 Uiso 1 1 calc R . .
C4 C 0.4725(4) -0.1228(4) 0.6117(3) 0.0227(12) Uani 1 1 d . . .
C5 C 0.5871(4) -0.1265(4) 0.5810(3) 0.0227(12) Uani 1 1 d . . .
H5 H 0.5799 -0.1555 0.5208 0.027 Uiso 1 1 calc R . .
C6 C 0.7096(4) -0.0902(4) 0.6334(3) 0.0220(12) Uani 1 1 d . . .
C7 C 0.3405(4) -0.1710(4) 0.5492(3) 0.0257(12) Uani 1 1 d . . .
C8 C 0.2984(6) -0.2880(5) 0.5406(4) 0.0520(19) Uani 1 1 d . . .
H8A H 0.2110 -0.3185 0.5049 0.078 Uiso 1 1 calc R . .
H8B H 0.2991 -0.2945 0.5977 0.078 Uiso 1 1 calc R . .
H8C H 0.3582 -0.3257 0.5137 0.078 Uiso 1 1 calc R . .
C9 C 0.3446(5) -0.1633(5) 0.4608(4) 0.0397(15) Uani 1 1 d . . .
H9A H 0.2574 -0.1901 0.4246 0.059 Uiso 1 1 calc R . .
H9B H 0.4014 -0.2053 0.4349 0.059 Uiso 1 1 calc R . .
H9C H 0.3777 -0.0893 0.4658 0.059 Uiso 1 1 calc R . .
C10 C 0.2387(5) -0.1170(5) 0.5830(4) 0.0485(18) Uani 1 1 d . . .
H10A H 0.2652 -0.0415 0.5909 0.073 Uiso 1 1 calc R . .
H10B H 0.2295 -0.1263 0.6382 0.073 Uiso 1 1 calc R . .
H10C H 0.1559 -0.1485 0.5417 0.073 Uiso 1 1 calc R . .
C11 C 0.8331(4) -0.0965(4) 0.5984(3) 0.0240(12) Uani 1 1 d . . .
C12 C 0.9222(5) 0.0151(4) 0.6218(4) 0.0343(14) Uani 1 1 d . . .
H12A H 0.9441 0.0487 0.6844 0.051 Uiso 1 1 calc R . .
H12B H 0.8777 0.0576 0.5953 0.051 Uiso 1 1 calc R . .
H12C H 1.0015 0.0096 0.6005 0.051 Uiso 1 1 calc R . .
C13 C 0.9033(5) -0.1663(4) 0.6360(4) 0.0304(13) Uani 1 1 d . . .
H13A H 0.9279 -0.1346 0.6987 0.046 Uiso 1 1 calc R . .
H13B H 0.9809 -0.1720 0.6127 0.046 Uiso 1 1 calc R . .
H13C H 0.8457 -0.2368 0.6205 0.046 Uiso 1 1 calc R . .
C14 C 0.8025(5) -0.1457(4) 0.5000(3) 0.0334(14) Uani 1 1 d . . .
H14A H 0.8828 -0.1511 0.4801 0.050 Uiso 1 1 calc R . .
H14B H 0.7608 -0.1010 0.4743 0.050 Uiso 1 1 calc R . .
H14C H 0.7444 -0.2162 0.4827 0.050 Uiso 1 1 calc R . .
C15 C 0.8783(5) 0.1517(4) 1.0788(3) 0.0217(11) Uani 1 1 d . . .
C16 C 0.8721(5) 0.1969(4) 1.1633(3) 0.0241(12) Uani 1 1 d . . .
H16 H 0.9489 0.2275 1.2068 0.029 Uiso 1 1 calc R . .
C17 C 0.7530(5) 0.1971(4) 1.1837(4) 0.0300(13) Uani 1 1 d . . .
H17 H 0.7465 0.2284 1.2414 0.036 Uiso 1 1 calc R . .
C18 C 0.6425(5) 0.1508(4) 1.1189(3) 0.0264(13) Uani 1 1 d . . .
H18 H 0.5596 0.1493 1.1320 0.032 Uiso 1 1 calc R . .
C19 C 0.6542(5) 0.1073(4) 1.0358(3) 0.0230(12) Uani 1 1 d . . .
H19 H 0.5781 0.0773 0.9917 0.028 Uiso 1 1 calc R . .
C20 C 1.1031(5) 0.1068(4) 0.9458(4) 0.0218(12) Uani 1 1 d . . .
C21 C 1.2195(4) 0.1506(4) 1.0055(4) 0.0236(12) Uani 1 1 d . . .
H21 H 1.2199 0.1765 1.0651 0.028 Uiso 1 1 calc R . .
C22 C 1.3347(5) 0.1565(4) 0.9782(4) 0.0289(14) Uani 1 1 d . . .
H22 H 1.4142 0.1878 1.0190 0.035 Uiso 1 1 calc R . .
C23 C 1.3350(5) 0.1171(4) 0.8920(4) 0.0304(13) Uani 1 1 d . . .
H23 H 1.4143 0.1214 0.8733 0.036 Uiso 1 1 calc R . .
C24 C 1.2197(5) 0.0715(4) 0.8333(4) 0.0342(14) Uani 1 1 d . . .
H24 H 1.2195 0.0428 0.7740 0.041 Uiso 1 1 calc R . .
C25 C 1.1039(5) 0.0671(4) 0.8602(4) 0.0283(13) Uani 1 1 d . . .
H25 H 1.0246 0.0366 0.8191 0.034 Uiso 1 1 calc R . .
Pt1B Pt 0.780052(18) 0.374276(15) 1.030396(13) 0.02127(6) Uani 1 1 d . . .
N1B N 0.7421(4) 0.3184(3) 0.9059(3) 0.0272(11) Uani 1 1 d . . .
N2B N 0.9543(4) 0.3774(3) 1.0074(3) 0.0215(10) Uani 1 1 d . . .
N3B N 0.8365(4) 0.3032(3) 0.8654(3) 0.0292(11) Uani 1 1 d . . .
O1B O 0.8363(3) 0.4350(3) 1.1552(2) 0.0245(8) Uani 1 1 d . . .
O2B O 0.6049(3) 0.3622(2) 1.0551(2) 0.0228(8) Uani 1 1 d . . .
C1B C 0.7338(4) 0.4368(4) 1.1953(3) 0.0198(11) Uani 1 1 d . . .
C2B C 0.6109(5) 0.3958(4) 1.1411(3) 0.0230(12) Uani 1 1 d . . .
C3B C 0.5003(4) 0.3892(4) 1.1752(3) 0.0249(12) Uani 1 1 d . . .
H3B H 0.4177 0.3586 1.1378 0.030 Uiso 1 1 calc R . .
C4B C 0.5101(5) 0.4266(4) 1.2625(3) 0.0237(12) Uani 1 1 d . . .
C5B C 0.6344(5) 0.4710(4) 1.3156(3) 0.0242(12) Uani 1 1 d . . .
H5B H 0.6413 0.4979 1.3760 0.029 Uiso 1 1 calc R . .
C6B C 0.7482(5) 0.4779(4) 1.2848(3) 0.0221(12) Uani 1 1 d . . .
C7B C 0.3904(5) 0.4253(4) 1.3016(4) 0.0316(13) Uani 1 1 d . . .
C8B C 0.4124(6) 0.4101(7) 1.3883(4) 0.078(3) Uani 1 1 d . . .
H8D H 0.3341 0.4117 1.4115 0.117 Uiso 1 1 calc R . .
H8E H 0.4844 0.4669 1.4277 0.117 Uiso 1 1 calc R . .
H8F H 0.4330 0.3418 1.3820 0.117 Uiso 1 1 calc R . .
C9B C 0.3535(7) 0.5302(5) 1.3092(6) 0.085(3) Uani 1 1 d . . .
H9D H 0.2723 0.5289 1.3291 0.127 Uiso 1 1 calc R . .
H9E H 0.3429 0.5402 1.2530 0.127 Uiso 1 1 calc R . .
H9F H 0.4219 0.5886 1.3505 0.127 Uiso 1 1 calc R . .
C10B C 0.2759(5) 0.3373(4) 1.2455(4) 0.0364(14) Uani 1 1 d . . .
H10D H 0.2971 0.2691 1.2383 0.055 Uiso 1 1 calc R . .
H10E H 0.2548 0.3460 1.1892 0.055 Uiso 1 1 calc R . .
H10F H 0.2015 0.3399 1.2728 0.055 Uiso 1 1 calc R . .
C11B C 0.8823(5) 0.5297(4) 1.3454(3) 0.0251(12) Uani 1 1 d . . .
C12B C 0.9496(5) 0.6235(4) 1.3220(4) 0.0362(14) Uani 1 1 d . . .
H12D H 0.8974 0.6754 1.3282 0.054 Uiso 1 1 calc R . .
H12E H 0.9598 0.5989 1.2624 0.054 Uiso 1 1 calc R . .
H12F H 1.0348 0.6562 1.3604 0.054 Uiso 1 1 calc R . .
C13B C 0.9665(4) 0.4483(4) 1.3357(3) 0.0273(12) Uani 1 1 d . . .
H13D H 1.0509 0.4813 1.3751 0.041 Uiso 1 1 calc R . .
H13E H 0.9784 0.4250 1.2765 0.041 Uiso 1 1 calc R . .
H13F H 0.9234 0.3873 1.3496 0.041 Uiso 1 1 calc R . .
C14B C 0.8741(5) 0.5674(4) 1.4394(3) 0.0322(14) Uani 1 1 d . . .
H14D H 0.9613 0.5975 1.4754 0.048 Uiso 1 1 calc R . .
H14E H 0.8308 0.5076 1.4547 0.048 Uiso 1 1 calc R . .
H14F H 0.8247 0.6214 1.4487 0.048 Uiso 1 1 calc R . .
C15B C 0.9534(5) 0.3332(4) 0.9222(4) 0.0280(13) Uani 1 1 d . . .
C16B C 1.0683(5) 0.3237(4) 0.8945(4) 0.0337(14) Uani 1 1 d . . .
H16B H 1.0671 0.2923 0.8353 0.040 Uiso 1 1 calc R . .
C17B C 1.1818(6) 0.3605(5) 0.9541(4) 0.0391(16) Uani 1 1 d . . .
H17B H 1.2607 0.3542 0.9366 0.047 Uiso 1 1 calc R . .
C18B C 1.1820(5) 0.4067(4) 1.0394(4) 0.0319(14) Uani 1 1 d . . .
H18B H 1.2614 0.4342 1.0806 0.038 Uiso 1 1 calc R . .
C19B C 1.0673(5) 0.4132(4) 1.0653(4) 0.0263(13) Uani 1 1 d . . .
H19B H 1.0679 0.4433 1.1246 0.032 Uiso 1 1 calc R . .
C20B C 0.6188(5) 0.2911(4) 0.8473(3) 0.0245(12) Uani 1 1 d . . .
C21B C 0.5906(5) 0.2089(4) 0.7700(3) 0.0301(13) Uani 1 1 d . . .
H21B H 0.6503 0.1671 0.7559 0.036 Uiso 1 1 calc R . .
C22B C 0.4746(6) 0.1890(4) 0.7142(4) 0.0387(15) Uani 1 1 d . . .
H22B H 0.4526 0.1310 0.6621 0.046 Uiso 1 1 calc R . .
C23B C 0.3900(6) 0.2518(5) 0.7326(4) 0.0397(16) Uani 1 1 d . . .
H23B H 0.3116 0.2385 0.6925 0.048 Uiso 1 1 calc R . .
C24B C 0.4192(5) 0.3343(4) 0.8097(4) 0.0321(14) Uani 1 1 d . . .
H24B H 0.3609 0.3777 0.8223 0.039 Uiso 1 1 calc R . .
C25B C 0.5329(5) 0.3536(4) 0.8682(3) 0.0285(13) Uani 1 1 d . . .
H25B H 0.5522 0.4088 0.9218 0.034 Uiso 1 1 calc R . .

loop_
_atom_site_aniso_label
_atom_site_aniso_U_11
_atom_site_aniso_U_22
_atom_site_aniso_U_33
_atom_site_aniso_U_23
_atom_site_aniso_U_13
_atom_site_aniso_U_12
Pt1 0.01761(11) 0.02185(12) 0.02016(14) 0.00610(10) 0.00357(10) 0.00181(9)
N1 0.025(2) 0.018(2) 0.026(3) 0.0080(19) 0.010(2) 0.0024(19)
N2 0.023(2) 0.017(2) 0.024(3) 0.0049(19) 0.006(2) 0.0016(19)
N3 0.022(2) 0.021(2) 0.018(3) 0.0034(19) 0.0053(19) 0.0045(18)
O1 0.0165(18) 0.032(2) 0.027(2) 0.0059(17) 0.0030(16) -0.0012(16)
O2 0.0200(18) 0.033(2) 0.020(2) 0.0044(16) 0.0025(16) 0.0031(16)
C1 0.014(2) 0.028(3) 0.026(3) 0.011(2) 0.001(2) 0.001(2)
C2 0.023(3) 0.021(3) 0.022(3) 0.008(2) 0.004(2) 0.004(2)
C3 0.016(2) 0.032(3) 0.023(3) 0.009(2) 0.007(2) 0.003(2)
C4 0.015(2) 0.026(3) 0.030(3) 0.014(2) 0.003(2) 0.004(2)
C5 0.018(2) 0.029(3) 0.020(3) 0.008(2) 0.004(2) 0.004(2)
C6 0.016(2) 0.025(3) 0.023(3) 0.007(2) 0.005(2) 0.002(2)
C7 0.016(2) 0.032(3) 0.027(3) 0.009(2) 0.004(2) 0.002(2)
C8 0.041(4) 0.044(4) 0.057(5) 0.020(3) -0.015(3) -0.010(3)
C9 0.022(3) 0.060(4) 0.033(4) 0.016(3) 0.001(3) 0.003(3)
C10 0.021(3) 0.076(5) 0.039(4) 0.006(3) 0.001(3) 0.015(3)
C11 0.017(3) 0.033(3) 0.020(3) 0.007(2) 0.006(2) 0.003(2)
C12 0.021(3) 0.044(4) 0.040(4) 0.021(3) 0.009(3) 0.003(3)
C13 0.018(3) 0.040(3) 0.035(4) 0.012(3) 0.010(2) 0.008(2)
C14 0.027(3) 0.051(4) 0.023(3) 0.011(3) 0.010(3) 0.011(3)
C15 0.023(3) 0.018(3) 0.025(3) 0.011(2) 0.003(2) 0.001(2)
C16 0.027(3) 0.029(3) 0.014(3) 0.006(2) 0.001(2) 0.006(2)
C17 0.039(3) 0.030(3) 0.025(3) 0.013(3) 0.016(3) 0.007(3)
C18 0.029(3) 0.027(3) 0.027(3) 0.012(2) 0.012(3) 0.007(2)
C19 0.022(3) 0.024(3) 0.023(3) 0.009(2) 0.005(2) 0.004(2)
C20 0.022(3) 0.012(3) 0.027(3) 0.004(2) 0.003(2) 0.000(2)
C21 0.022(3) 0.022(3) 0.025(3) 0.005(2) 0.004(2) 0.005(2)
C22 0.018(3) 0.031(3) 0.036(4) 0.011(3) 0.001(3) 0.009(2)
C23 0.023(3) 0.031(3) 0.039(4) 0.014(3) 0.010(3) 0.007(3)
C24 0.025(3) 0.045(4) 0.029(4) 0.007(3) 0.010(3) 0.005(3)
C25 0.016(3) 0.032(3) 0.028(3) 0.003(3) -0.002(2) 0.003(2)
Pt1B 0.02298(12) 0.02284(13) 0.02033(14) 0.00969(10) 0.00725(10) 0.00515(10)
N1B 0.029(3) 0.022(2) 0.036(3) 0.016(2) 0.010(2) 0.008(2)
N2B 0.024(2) 0.019(2) 0.025(3) 0.0110(19) 0.003(2) 0.0079(19)
N3B 0.039(3) 0.025(3) 0.030(3) 0.013(2) 0.014(2) 0.013(2)
O1B 0.0186(18) 0.031(2) 0.026(2) 0.0118(17) 0.0069(16) 0.0046(16)
O2B 0.0179(17) 0.027(2) 0.018(2) 0.0049(16) -0.0008(16) 0.0007(15)
C1B 0.020(3) 0.023(3) 0.020(3) 0.010(2) 0.003(2) 0.009(2)
C2B 0.027(3) 0.022(3) 0.019(3) 0.006(2) 0.006(2) 0.004(2)
C3B 0.016(2) 0.031(3) 0.025(3) 0.007(2) 0.006(2) 0.001(2)
C4B 0.023(3) 0.024(3) 0.025(3) 0.008(2) 0.008(2) 0.008(2)
C5B 0.029(3) 0.024(3) 0.018(3) 0.004(2) 0.006(2) 0.007(2)
C6B 0.020(3) 0.021(3) 0.022(3) 0.007(2) 0.002(2) 0.003(2)
C7B 0.022(3) 0.038(3) 0.031(4) 0.006(3) 0.010(3) 0.005(3)
C8B 0.030(4) 0.159(8) 0.023(4) 0.018(5) 0.012(3) -0.009(4)
C9B 0.058(5) 0.046(5) 0.162(9) 0.022(5) 0.079(5) 0.018(4)
C10B 0.023(3) 0.046(4) 0.035(4) 0.011(3) 0.008(3) -0.001(3)
C11B 0.026(3) 0.028(3) 0.018(3) 0.006(2) 0.002(2) 0.002(2)
C12B 0.032(3) 0.031(3) 0.038(4) 0.013(3) -0.001(3) -0.005(3)
C13B 0.021(3) 0.035(3) 0.022(3) 0.008(2) -0.004(2) 0.007(2)
C14B 0.025(3) 0.036(3) 0.026(3) 0.004(3) -0.002(3) 0.001(3)
C15B 0.035(3) 0.027(3) 0.033(4) 0.019(3) 0.014(3) 0.015(3)
C16B 0.046(4) 0.036(3) 0.034(4) 0.021(3) 0.027(3) 0.019(3)
C17B 0.035(3) 0.042(4) 0.063(5) 0.037(3) 0.027(3) 0.020(3)
C18B 0.027(3) 0.040(4) 0.044(4) 0.031(3) 0.011(3) 0.015(3)
C19B 0.026(3) 0.031(3) 0.033(4) 0.020(3) 0.014(3) 0.011(3)
C20B 0.032(3) 0.028(3) 0.019(3) 0.014(2) 0.008(3) 0.008(3)
C21B 0.038(3) 0.031(3) 0.024(3) 0.011(3) 0.011(3) 0.006(3)
C22B 0.050(4) 0.035(4) 0.026(4) 0.008(3) 0.007(3) 0.000(3)
C23B 0.042(4) 0.049(4) 0.026(4) 0.018(3) 0.002(3) 0.001(3)
C24B 0.034(3) 0.035(3) 0.035(4) 0.020(3) 0.014(3) 0.008(3)
C25B 0.036(3) 0.027(3) 0.022(3) 0.009(2) 0.007(3) 0.003(3)

loop_
_atom_type_symbol
_atom_type_description
_atom_type_scat_dispersion_real
_atom_type_scat_dispersion_imag
_atom_type_scat_source
Pt Pt -1.7033 8.3905 'International Tables Vol C Tables 4.2.6.8 and 6.1.1.4'
N N 0.0061 0.0033 'International Tables Vol C Tables 4.2.6.8 and 6.1.1.4'
O O 0.0106 0.0060 'International Tables Vol C Tables 4.2.6.8 and 6.1.1.4'
C C 0.0033 0.0016 'International Tables Vol C Tables 4.2.6.8 and 6.1.1.4'
H H 0.0000 0.0000 'International Tables Vol C Tables 4.2.6.8 and 6.1.1.4'

loop_
_geom_angle_atom_site_label_1
_geom_angle_atom_site_label_2
_geom_angle_atom_site_label_3
_geom_angle
_geom_angle_site_symmetry_1
_geom_angle_site_symmetry_3
_geom_angle_publ_flag
N2 Pt1 O2 95.45(15) . . ?
N2 Pt1 O1 177.83(14) . . ?
O2 Pt1 O1 82.38(13) . . ?
N2 Pt1 N1 77.88(17) . . ?
O2 Pt1 N1 173.33(16) . . ?
O1 Pt1 N1 104.29(15) . . ?
N3 N1 C20 112.7(4) . . ?
N3 N1 Pt1 118.6(3) . . ?
C20 N1 Pt1 128.7(3) . . ?
C19 N2 C15 117.8(5) . . ?
C19 N2 Pt1 127.3(4) . . ?
C15 N2 Pt1 114.9(3) . . ?
N1 N3 C15 113.1(4) . . ?
C1 O1 Pt1 112.6(3) . . ?
C2 O2 Pt1 112.6(3) . . ?
O1 C1 C2 114.9(5) . . ?
O1 C1 C6 123.6(4) . . ?
C2 C1 C6 121.6(4) . . ?
O2 C2 C1 117.5(4) . . ?
O2 C2 C3 122.5(4) . . ?
C1 C2 C3 119.9(5) . . ?
C4 C3 C2 120.3(5) . . ?
C4 C3 H3 119.8 . . ?
C2 C3 H3 119.8 . . ?
C3 C4 C5 117.9(4) . . ?
C3 C4 C7 121.8(4) . . ?
C5 C4 C7 120.2(5) . . ?
C6 C5 C4 123.9(5) . . ?
C6 C5 H5 118.1 . . ?
C4 C5 H5 118.1 . . ?
C5 C6 C1 116.4(4) . . ?
C5 C6 C11 122.9(5) . . ?
C1 C6 C11 120.7(4) . . ?
C9 C7 C10 108.3(4) . . ?
C9 C7 C8 108.5(5) . . ?
C10 C7 C8 108.1(5) . . ?
C9 C7 C4 112.4(4) . . ?
C10 C7 C4 111.1(4) . . ?
C8 C7 C4 108.4(4) . . ?
C7 C8 H8A 109.5 . . ?
C7 C8 H8B 109.5 . . ?
H8A C8 H8B 109.5 . . ?
C7 C8 H8C 109.5 . . ?
H8A C8 H8C 109.5 . . ?
H8B C8 H8C 109.5 . . ?
C7 C9 H9A 109.5 . . ?
C7 C9 H9B 109.5 . . ?
H9A C9 H9B 109.5 . . ?
C7 C9 H9C 109.5 . . ?
H9A C9 H9C 109.5 . . ?
H9B C9 H9C 109.5 . . ?
C7 C10 H10A 109.5 . . ?
C7 C10 H10B 109.5 . . ?
H10A C10 H10B 109.5 . . ?
C7 C10 H10C 109.5 . . ?
H10A C10 H10C 109.5 . . ?
H10B C10 H10C 109.5 . . ?
C14 C11 C6 111.6(4) . . ?
C14 C11 C13 107.9(4) . . ?
C6 C11 C13 109.2(4) . . ?
C14 C11 C12 107.3(4) . . ?
C6 C11 C12 110.4(4) . . ?
C13 C11 C12 110.4(4) . . ?
C11 C12 H12A 109.5 . . ?
C11 C12 H12B 109.5 . . ?
H12A C12 H12B 109.5 . . ?
C11 C12 H12C 109.5 . . ?
H12A C12 H12C 109.5 . . ?
H12B C12 H12C 109.5 . . ?
C11 C13 H13A 109.5 . . ?
C11 C13 H13B 109.5 . . ?
H13A C13 H13B 109.5 . . ?
C11 C13 H13C 109.5 . . ?
H13A C13 H13C 109.5 . . ?
H13B C13 H13C 109.5 . . ?
C11 C14 H14A 109.5 . . ?
C11 C14 H14B 109.5 . . ?
H14A C14 H14B 109.5 . . ?
C11 C14 H14C 109.5 . . ?
H14A C14 H14C 109.5 . . ?
H14B C14 H14C 109.5 . . ?
N2 C15 N3 115.6(5) . . ?
N2 C15 C16 122.4(5) . . ?
N3 C15 C16 122.1(5) . . ?
C17 C16 C15 118.9(5) . . ?
C17 C16 H16 120.5 . . ?
C15 C16 H16 120.5 . . ?
C16 C17 C18 119.2(5) . . ?
C16 C17 H17 120.4 . . ?
C18 C17 H17 120.4 . . ?
C19 C18 C17 119.4(5) . . ?
C19 C18 H18 120.3 . . ?
C17 C18 H18 120.3 . . ?
N2 C19 C18 122.3(5) . . ?
N2 C19 H19 118.9 . . ?
C18 C19 H19 118.9 . . ?
C25 C20 C21 119.5(5) . . ?
C25 C20 N1 119.2(4) . . ?
C21 C20 N1 121.2(5) . . ?
C22 C21 C20 119.9(5) . . ?
C22 C21 H21 120.0 . . ?
C20 C21 H21 120.0 . . ?
C23 C22 C21 120.4(5) . . ?
C23 C22 H22 119.8 . . ?
C21 C22 H22 119.8 . . ?
C24 C23 C22 119.5(5) . . ?
C24 C23 H23 120.2 . . ?
C22 C23 H23 120.2 . . ?
C23 C24 C25 120.4(5) . . ?
C23 C24 H24 119.8 . . ?
C25 C24 H24 119.8 . . ?
C20 C25 C24 120.3(5) . . ?
C20 C25 H25 119.9 . . ?
C24 C25 H25 119.9 . . ?
N1B Pt1B O1B 174.30(16) . . ?
N1B Pt1B N2B 78.70(18) . . ?
O1B Pt1B N2B 95.76(16) . . ?
N1B Pt1B O2B 101.89(16) . . ?
O1B Pt1B O2B 83.74(13) . . ?
N2B Pt1B O2B 176.13(14) . . ?
N3B N1B C20B 112.3(4) . . ?
N3B N1B Pt1B 119.6(3) . . ?
C20B N1B Pt1B 128.2(3) . . ?
C19B N2B C15B 119.6(5) . . ?
C19B N2B Pt1B 127.4(4) . . ?
C15B N2B Pt1B 113.0(3) . . ?
N1B N3B C15B 111.3(5) . . ?
C1B O1B Pt1B 112.0(3) . . ?
C2B O2B Pt1B 110.9(3) . . ?
O1B C1B C2B 115.9(5) . . ?
O1B C1B C6B 123.3(4) . . ?
C2B C1B C6B 120.8(5) . . ?
O2B C2B C3B 122.0(5) . . ?
O2B C2B C1B 117.3(4) . . ?
C3B C2B C1B 120.6(5) . . ?
C4B C3B C2B 120.3(5) . . ?
C4B C3B H3B 119.8 . . ?
C2B C3B H3B 119.8 . . ?
C3B C4B C5B 118.0(5) . . ?
C3B C4B C7B 121.5(4) . . ?
C5B C4B C7B 120.4(5) . . ?
C6B C5B C4B 123.9(5) . . ?
C6B C5B H5B 118.1 . . ?
C4B C5B H5B 118.1 . . ?
C5B C6B C1B 116.2(4) . . ?
C5B C6B C11B 122.0(5) . . ?
C1B C6B C11B 121.7(4) . . ?
C8B C7B C10B 106.4(5) . . ?
C8B C7B C4B 112.4(4) . . ?
C10B C7B C4B 112.3(4) . . ?
C8B C7B C9B 110.5(6) . . ?
C10B C7B C9B 107.5(5) . . ?
C4B C7B C9B 107.7(5) . . ?
C7B C8B H8D 109.5 . . ?
C7B C8B H8E 109.5 . . ?
H8D C8B H8E 109.5 . . ?
C7B C8B H8F 109.5 . . ?
H8D C8B H8F 109.5 . . ?
H8E C8B H8F 109.5 . . ?
C7B C9B H9D 109.5 . . ?
C7B C9B H9E 109.5 . . ?
H9D C9B H9E 109.5 . . ?
C7B C9B H9F 109.5 . . ?
H9D C9B H9F 109.5 . . ?
H9E C9B H9F 109.5 . . ?
C7B C10B H10D 109.5 . . ?
C7B C10B H10E 109.5 . . ?
H10D C10B H10E 109.5 . . ?
C7B C10B H10F 109.5 . . ?
H10D C10B H10F 109.5 . . ?
H10E C10B H10F 109.5 . . ?
C14B C11B C12B 109.1(4) . . ?
C14B C11B C6B 112.4(4) . . ?
C12B C11B C6B 109.6(4) . . ?
C14B C11B C13B 106.9(4) . . ?
C12B C11B C13B 108.9(4) . . ?
C6B C11B C13B 109.9(4) . . ?
C11B C12B H12D 109.5 . . ?
C11B C12B H12E 109.5 . . ?
H12D C12B H12E 109.5 . . ?
C11B C12B H12F 109.5 . . ?
H12D C12B H12F 109.5 . . ?
H12E C12B H12F 109.5 . . ?
C11B C13B H13D 109.5 . . ?
C11B C13B H13E 109.5 . . ?
H13D C13B H13E 109.5 . . ?
C11B C13B H13F 109.5 . . ?
H13D C13B H13F 109.5 . . ?
H13E C13B H13F 109.5 . . ?
C11B C14B H14D 109.5 . . ?
C11B C14B H14E 109.5 . . ?
H14D C14B H14E 109.5 . . ?
C11B C14B H14F 109.5 . . ?
H14D C14B H14F 109.5 . . ?
H14E C14B H14F 109.5 . . ?
N2B C15B N3B 117.2(5) . . ?
N2B C15B C16B 120.9(5) . . ?
N3B C15B C16B 121.9(6) . . ?
C17B C16B C15B 118.7(6) . . ?
C17B C16B H16B 120.6 . . ?
C15B C16B H16B 120.6 . . ?
C16B C17B C18B 119.9(5) . . ?
C16B C17B H17B 120.0 . . ?
C18B C17B H17B 120.0 . . ?
C17B C18B C19B 120.2(6) . . ?
C17B C18B H18B 119.9 . . ?
C19B C18B H18B 119.9 . . ?
N2B C19B C18B 120.6(6) . . ?
N2B C19B H19B 119.7 . . ?
C18B C19B H19B 119.7 . . ?
C21B C20B C25B 121.1(5) . . ?
C21B C20B N1B 120.7(5) . . ?
C25B C20B N1B 118.2(5) . . ?
C22B C21B C20B 118.7(5) . . ?
C22B C21B H21B 120.6 . . ?
C20B C21B H21B 120.6 . . ?
C23B C22B C21B 121.0(6) . . ?
C23B C22B H22B 119.5 . . ?
C21B C22B H22B 119.5 . . ?
C22B C23B C24B 119.9(6) . . ?
C22B C23B H23B 120.1 . . ?
C24B C23B H23B 120.1 . . ?
C25B C24B C23B 120.2(5) . . ?
C25B C24B H24B 119.9 . . ?
C23B C24B H24B 119.9 . . ?
C24B C25B C20B 119.0(5) . . ?
C24B C25B H25B 120.5 . . ?
C20B C25B H25B 120.5 . . ?

loop_
_geom_bond_atom_site_label_1
_geom_bond_atom_site_label_2
_geom_bond_distance
_geom_bond_site_symmetry_2
_geom_bond_publ_flag
Pt1 N2 1.956(4) . ?
Pt1 O2 1.966(3) . ?
Pt1 O1 1.970(4) . ?
Pt1 N1 1.981(4) . ?
N1 N3 1.289(5) . ?
N1 C20 1.452(6) . ?
N2 C19 1.354(6) . ?
N2 C15 1.366(6) . ?
N3 C15 1.378(6) . ?
O1 C1 1.372(5) . ?
O2 C2 1.340(6) . ?
C1 C2 1.396(7) . ?
C1 C6 1.399(7) . ?
C2 C3 1.401(6) . ?
C3 C4 1.380(7) . ?
C3 H3 0.9500 . ?
C4 C5 1.410(6) . ?
C4 C7 1.536(6) . ?
C5 C6 1.386(6) . ?
C5 H5 0.9500 . ?
C6 C11 1.539(7) . ?
C7 C9 1.513(7) . ?
C7 C10 1.521(7) . ?
C7 C8 1.534(7) . ?
C8 H8A 0.9800 . ?
C8 H8B 0.9800 . ?
C8 H8C 0.9800 . ?
C9 H9A 0.9800 . ?
C9 H9B 0.9800 . ?
C9 H9C 0.9800 . ?
C10 H10A 0.9800 . ?
C10 H10B 0.9800 . ?
C10 H10C 0.9800 . ?
C11 C14 1.537(7) . ?
C11 C13 1.539(7) . ?
C11 C12 1.544(7) . ?
C12 H12A 0.9800 . ?
C12 H12B 0.9800 . ?
C12 H12C 0.9800 . ?
C13 H13A 0.9800 . ?
C13 H13B 0.9800 . ?
C13 H13C 0.9800 . ?
C14 H14A 0.9800 . ?
C14 H14B 0.9800 . ?
C14 H14C 0.9800 . ?
C15 C16 1.379(7) . ?
C16 C17 1.378(7) . ?
C16 H16 0.9500 . ?
C17 C18 1.388(7) . ?
C17 H17 0.9500 . ?
C18 C19 1.372(7) . ?
C18 H18 0.9500 . ?
C19 H19 0.9500 . ?
C20 C25 1.372(7) . ?
C20 C21 1.389(6) . ?
C21 C22 1.381(7) . ?
C21 H21 0.9500 . ?
C22 C23 1.378(7) . ?
C22 H22 0.9500 . ?
C23 C24 1.374(7) . ?
C23 H23 0.9500 . ?
C24 C25 1.385(7) . ?
C24 H24 0.9500 . ?
C25 H25 0.9500 . ?
Pt1B N1B 1.938(5) . ?
Pt1B O1B 1.952(3) . ?
Pt1B N2B 1.969(4) . ?
Pt1B O2B 1.980(3) . ?
N1B N3B 1.318(6) . ?
N1B C20B 1.444(6) . ?
N2B C19B 1.346(6) . ?
N2B C15B 1.367(6) . ?
N3B C15B 1.373(7) . ?
O1B C1B 1.373(6) . ?
O2B C2B 1.358(6) . ?
C1B C2B 1.401(6) . ?
C1B C6B 1.404(7) . ?
C2B C3B 1.394(7) . ?
C3B C4B 1.374(7) . ?
C3B H3B 0.9500 . ?
C4B C5B 1.408(6) . ?
C4B C7B 1.528(7) . ?
C5B C6B 1.396(7) . ?
C5B H5B 0.9500 . ?
C6B C11B 1.544(7) . ?
C7B C8B 1.511(8) . ?
C7B C10B 1.512(7) . ?
C7B C9B 1.536(8) . ?
C8B H8D 0.9800 . ?
C8B H8E 0.9800 . ?
C8B H8F 0.9800 . ?
C9B H9D 0.9800 . ?
C9B H9E 0.9800 . ?
C9B H9F 0.9800 . ?
C10B H10D 0.9800 . ?
C10B H10E 0.9800 . ?
C10B H10F 0.9800 . ?
C11B C14B 1.521(7) . ?
C11B C12B 1.530(7) . ?
C11B C13B 1.554(7) . ?
C12B H12D 0.9800 . ?
C12B H12E 0.9800 . ?
C12B H12F 0.9800 . ?
C13B H13D 0.9800 . ?
C13B H13E 0.9800 . ?
C13B H13F 0.9800 . ?
C14B H14D 0.9800 . ?
C14B H14E 0.9800 . ?
C14B H14F 0.9800 . ?
C15B C16B 1.400(7) . ?
C16B C17B 1.364(8) . ?
C16B H16B 0.9500 . ?
C17B C18B 1.376(8) . ?
C17B H17B 0.9500 . ?
C18B C19B 1.380(7) . ?
C18B H18B 0.9500 . ?
C19B H19B 0.9500 . ?
C20B C21B 1.386(7) . ?
C20B C25B 1.390(7) . ?
C21B C22B 1.377(7) . ?
C21B H21B 0.9500 . ?
C22B C23B 1.376(8) . ?
C22B H22B 0.9500 . ?
C23B C24B 1.384(8) . ?
C23B H23B 0.9500 . ?
C24B C25B 1.381(7) . ?
C24B H24B 0.9500 . ?
C25B H25B 0.9500 . ?
